data_4026605
loop_
_publ_author_name
'Toru Amaya'
'Maiko Hifumi'
'Michiaki Okada'
'Yasutomo Shimizu'
'Toshiyuki Moriuchi'
'Kouji Segawa'
'Yoichi Ando'
'Toshikazu Hirao'

_publ_section_title
;
 Synthesis of Oxosumanenes through Benzylic Oxidation
;
_journal_name_full 'Journal of Organic Chemistry'
_journal_page_first 8049
_journal_page_last 8052
_journal_paper_doi 10.1021/jo2012412
_journal_volume 76
_journal_year 2011
_chemical_formula_moiety 'C21 H10 O '
_chemical_formula_sum 'C21 H10 O'
_chemical_formula_weight 278.31
_space_group_IT_number 14
_symmetry_cell_setting monoclinic
_symmetry_Int_Tables_number 14
_symmetry_space_group_name_Hall '-P 2yab'
_symmetry_space_group_name_H-M 'P 1 21/a 1'
_cell_angle_alpha 90.0000
_cell_angle_beta 103.0492(12)
_cell_angle_gamma 90.0000
_cell_formula_units_Z 2
_cell_length_a 7.68545(15)
_cell_length_b 16.9437(3)
_cell_length_c 9.7925(2)
_cell_measurement_reflns_used 5029
_cell_measurement_temperature 277.1
_cell_measurement_theta_max 68.2
_cell_measurement_theta_min 4.6
_cell_volume 1242.25(4)
_computing_cell_refinement PROCESS-AUTO
_computing_data_collection PROCESS-AUTO
_computing_data_reduction CrystalStructure
_computing_publication_material 'CrystalStructure 3.8'
_computing_structure_refinement SHELXL
_computing_structure_solution SHELXS97
_diffrn_detector_area_resol_mean 10.00
_diffrn_measured_fraction_theta_full 0.988
_diffrn_measured_fraction_theta_max 0.988
_diffrn_measurement_device_type 'Rigaku RAXIS-RAPID'
_diffrn_measurement_method \w
_diffrn_radiation_type 'Cu K\a'
_diffrn_radiation_wavelength 1.54187
_diffrn_reflns_av_R_equivalents 0.058
_diffrn_reflns_limit_h_max 8
_diffrn_reflns_limit_h_min -8
_diffrn_reflns_limit_k_max 20
_diffrn_reflns_limit_k_min -20
_diffrn_reflns_limit_l_max 11
_diffrn_reflns_limit_l_min -11
_diffrn_reflns_number 13698
_diffrn_reflns_theta_full 68.20
_diffrn_reflns_theta_max 68.20
_exptl_absorpt_coefficient_mu 0.354
_exptl_absorpt_correction_T_max 0.965
_exptl_absorpt_correction_T_min 0.807
_exptl_absorpt_correction_type multi-scan
_exptl_absorpt_process_details
;
    Higashi, T. (1995). Program for Absorption Correction.
    Rigaku Corporation, Tokyo, Japan.
;
_exptl_crystal_colour pale
_exptl_crystal_density_diffrn 0.744
_exptl_crystal_description needle
_exptl_crystal_F_000 288.00
_exptl_crystal_size_max 0.40
_exptl_crystal_size_mid 0.10
_exptl_crystal_size_min 0.10
_refine_diff_density_max 0.23
_refine_diff_density_min -0.20
_refine_ls_extinction_coef 0.0035(4)
_refine_ls_extinction_method SHELXL
_refine_ls_goodness_of_fit_ref 1.135
_refine_ls_hydrogen_treatment refall
_refine_ls_number_parameters 241
_refine_ls_number_reflns 2249
_refine_ls_R_factor_gt 0.0404
_refine_ls_shift/su_max 0.0000
_refine_ls_structure_factor_coef Fsqd
_refine_ls_weighting_details 'w = 1/[\s^2^(Fo^2^)+(0.0537P)^2^+0.3493P] where P=(Fo^2^+2Fc^2^)/3'
_refine_ls_weighting_scheme calc
_refine_ls_wR_factor_ref 0.1266
_reflns_number_gt 1633
_reflns_number_total 2249
_reflns_threshold_expression F^2^>2.0\s(F^2^)
_cod_data_source_file jo2012412_si_002.cif
_cod_data_source_block '_091110hifumi'
_cod_original_formula_sum 'C21 H10 O '
_cod_database_code 4026605

loop_
_symmetry_equiv_pos_site_id
_symmetry_equiv_pos_as_xyz
1 +X,+Y,+Z
2 1/2-X,1/2+Y,-Z
3 -X,-Y,-Z
4 1/2+X,1/2-Y,+Z

loop_
_atom_site_label
_atom_site_type_symbol
_atom_site_fract_x
_atom_site_fract_y
_atom_site_fract_z
_atom_site_U_iso_or_equiv
_atom_site_adp_type
_atom_site_occupancy
_atom_site_symmetry_multiplicity
_atom_site_calc_flag
O(1) O 0.1446(2) 0.61541(8) 1.14715(14) 0.0480(4) Uani 1.00 1 d
C(1) C 0.1794(2) 0.64977(11) 1.04757(19) 0.0356(4) Uani 1.00 1 d
C(2) C 0.1762(2) 0.61591(10) 0.90240(19) 0.0328(4) Uani 1.00 1 d
C(3) C 0.0875(2) 0.55309(11) 0.8253(2) 0.0365(4) Uani 1.00 1 d
C(4) C 0.0389(2) 0.55603(11) 0.6767(2) 0.0373(4) Uani 1.00 1 d
C(5) C 0.0782(2) 0.62189(11) 0.60352(19) 0.0346(4) Uani 1.00 1 d
C(6) C -0.0046(3) 0.65854(12) 0.4589(2) 0.0383(5) Uani 1.00 1 d
C(7) C 0.0393(2) 0.74734(11) 0.48343(19) 0.0344(4) Uani 1.00 1 d
C(8) C -0.0432(2) 0.81725(12) 0.4270(2) 0.0396(5) Uani 1.00 1 d
C(9) C -0.0183(2) 0.88864(12) 0.5054(2) 0.0381(5) Uani 1.00 1 d
C(10) C 0.0880(2) 0.89159(10) 0.6410(2) 0.0353(4) Uani 1.00 1 d
C(11) C 0.0912(3) 0.94354(12) 0.7718(2) 0.0404(5) Uani 1.00 1 d
C(12) C 0.1661(2) 0.88678(11) 0.8951(2) 0.0362(4) Uani 1.00 1 d
C(13) C 0.1454(2) 0.87955(12) 1.0321(2) 0.0397(5) Uani 1.00 1 d
C(14) C 0.1696(2) 0.80547(12) 1.1031(2) 0.0384(5) Uani 1.00 1 d
C(15) C 0.2164(2) 0.73836(11) 1.03686(19) 0.0330(4) Uani 1.00 1 d
C(16) C 0.2312(2) 0.67698(10) 0.82634(19) 0.0312(4) Uani 1.00 1 d
C(17) C 0.1844(2) 0.67997(10) 0.68230(19) 0.0309(4) Uani 1.00 1 d
C(18) C 0.1610(2) 0.75405(10) 0.61142(19) 0.0316(4) Uani 1.00 1 d
C(19) C 0.1847(2) 0.82354(10) 0.68744(19) 0.0318(4) Uani 1.00 1 d
C(20) C 0.2316(2) 0.82056(10) 0.83747(19) 0.0318(4) Uani 1.00 1 d
C(21) C 0.2549(2) 0.74914(10) 0.9064(2) 0.0319(4) Uani 1.00 1 d
H(1) H 0.038(2) 0.5097(11) 0.8727(19) 0.042(5) Uiso 1.00 1 c
H(2) H -0.039(2) 0.5146(11) 0.6270(19) 0.038(5) Uiso 1.00 1 c
H(3) H -0.138(2) 0.6487(11) 0.432(2) 0.042(5) Uiso 1.00 1 c
H(4) H 0.047(2) 0.6368(12) 0.383(2) 0.050(6) Uiso 1.00 1 c
H(5) H -0.138(2) 0.8176(11) 0.338(2) 0.047(5) Uiso 1.00 1 c
H(6) H -0.092(2) 0.9339(11) 0.4677(19) 0.038(5) Uiso 1.00 1 c
H(7) H 0.164(2) 0.9909(13) 0.775(2) 0.053(6) Uiso 1.00 1 c
H(8) H -0.032(2) 0.9628(11) 0.7727(18) 0.037(5) Uiso 1.00 1 c
H(9) H 0.096(2) 0.9231(12) 1.079(2) 0.052(6) Uiso 1.00 1 c
H(10) H 0.135(2) 0.8013(11) 1.193(2) 0.041(5) Uiso 1.00 1 c

loop_
_atom_site_aniso_label
_atom_site_aniso_U_11
_atom_site_aniso_U_22
_atom_site_aniso_U_33
_atom_site_aniso_U_12
_atom_site_aniso_U_13
_atom_site_aniso_U_23
O(1) 0.0576(10) 0.0493(9) 0.0359(8) -0.0042(7) 0.0083(6) 0.0078(6)
C(1) 0.0317(10) 0.0394(10) 0.0318(10) 0.0028(8) -0.0009(7) 0.0047(8)
C(2) 0.0329(10) 0.0303(9) 0.0346(10) 0.0052(7) 0.0063(7) 0.0043(7)
C(3) 0.0381(11) 0.0291(10) 0.0430(11) 0.0053(8) 0.0106(8) 0.0039(8)
C(4) 0.0409(11) 0.0283(10) 0.0432(11) 0.0011(8) 0.0103(9) -0.0080(8)
C(5) 0.0373(11) 0.0343(10) 0.0343(10) 0.0042(8) 0.0126(8) -0.0053(8)
C(6) 0.0413(12) 0.0422(11) 0.0325(10) -0.0012(9) 0.0107(9) -0.0055(8)
C(7) 0.0371(11) 0.0397(10) 0.0291(9) -0.0010(8) 0.0132(8) -0.0011(7)
C(8) 0.0405(12) 0.0461(11) 0.0326(10) -0.0008(9) 0.0092(8) 0.0066(8)
C(9) 0.0391(11) 0.0380(10) 0.0380(10) -0.0006(8) 0.0107(8) 0.0116(8)
C(10) 0.0362(11) 0.0307(9) 0.0417(11) -0.0060(8) 0.0147(8) 0.0045(7)
C(11) 0.0423(12) 0.0292(10) 0.0494(12) -0.0039(9) 0.0094(9) -0.0021(8)
C(12) 0.0327(10) 0.0309(9) 0.0439(11) -0.0078(7) 0.0061(8) -0.0050(8)
C(13) 0.0382(11) 0.0404(11) 0.0392(11) -0.0061(8) 0.0059(8) -0.0124(9)
C(14) 0.0385(11) 0.0469(11) 0.0282(10) -0.0064(9) 0.0040(8) -0.0062(8)
C(15) 0.0297(10) 0.0394(10) 0.0276(9) -0.0012(8) 0.0012(7) 0.0007(7)
C(16) 0.0267(9) 0.0319(9) 0.0342(10) 0.0054(7) 0.0050(7) -0.0002(7)
C(17) 0.0279(9) 0.0317(9) 0.0354(10) 0.0044(7) 0.0121(7) -0.0011(7)
C(18) 0.0296(10) 0.0348(10) 0.0330(10) -0.0002(7) 0.0126(7) 0.0003(7)
C(19) 0.0277(9) 0.0326(9) 0.0365(10) -0.0058(7) 0.0102(7) 0.0017(7)
C(20) 0.0259(9) 0.0333(9) 0.0355(10) -0.0060(7) 0.0057(7) -0.0020(7)
C(21) 0.0243(9) 0.0340(9) 0.0344(10) -0.0011(7) 0.0002(7) -0.0012(7)

loop_
_atom_type_symbol
_atom_type_description
_atom_type_scat_dispersion_real
_atom_type_scat_dispersion_imag
_atom_type_scat_source
C C 0.018 0.009
;
International Tables for Crystallography
(1992, Vol. C, Tables 4.2.6.8 and 6.1.1.4)
;
H H 0.000 0.000
;
International Tables for Crystallography
(1992, Vol. C, Table 6.1.1.4)
;
O O 0.049 0.032
;
International Tables for Crystallography
(1992, Vol. C, Tables 4.2.6.8 and 6.1.1.4)
;

loop_
_geom_angle_atom_site_label_1
_geom_angle_atom_site_label_2
_geom_angle_atom_site_label_3
_geom_angle
_geom_angle_publ_flag
O(1) C(1) C(2) 127.30(16) yes
O(1) C(1) C(15) 126.89(17) yes
C(2) C(1) C(15) 105.53(15) yes
C(1) C(2) C(3) 134.03(18) yes
C(1) C(2) C(16) 105.97(14) yes
C(3) C(2) C(16) 116.62(16) yes
C(2) C(3) C(4) 120.86(17) yes
C(3) C(4) C(5) 121.15(16) yes
C(4) C(5) C(6) 134.40(16) yes
C(4) C(5) C(17) 116.59(16) yes
C(6) C(5) C(17) 106.96(15) yes
C(5) C(6) C(7) 102.58(14) yes
C(6) C(7) C(8) 134.33(16) yes
C(6) C(7) C(18) 107.35(15) yes
C(8) C(7) C(18) 116.12(16) yes
C(7) C(8) C(9) 120.92(16) yes
C(8) C(9) C(10) 121.55(17) yes
C(9) C(10) C(11) 134.75(17) yes
C(9) C(10) C(19) 115.88(16) yes
C(11) C(10) C(19) 107.05(15) yes
C(10) C(11) C(12) 103.03(15) yes
C(11) C(12) C(13) 134.68(18) yes
C(11) C(12) C(20) 106.69(17) yes
C(13) C(12) C(20) 116.62(17) yes
C(12) C(13) C(14) 121.07(18) yes
C(13) C(14) C(15) 120.66(19) yes
C(1) C(15) C(14) 133.89(19) yes
C(1) C(15) C(21) 105.84(15) yes
C(14) C(15) C(21) 116.84(17) yes
C(2) C(16) C(17) 122.29(15) yes
C(2) C(16) C(21) 110.80(17) yes
C(17) C(16) C(21) 119.88(15) yes
C(5) C(17) C(16) 121.74(17) yes
C(5) C(17) C(18) 110.99(14) yes
C(16) C(17) C(18) 120.44(15) yes
C(7) C(18) C(17) 110.63(15) yes
C(7) C(18) C(19) 122.37(16) yes
C(17) C(18) C(19) 120.04(16) yes
C(10) C(19) C(18) 122.28(15) yes
C(10) C(19) C(20) 110.90(16) yes
C(18) C(19) C(20) 119.61(15) yes
C(12) C(20) C(19) 110.79(15) yes
C(12) C(20) C(21) 121.68(18) yes
C(19) C(20) C(21) 120.56(15) yes
C(15) C(21) C(16) 111.23(16) yes
C(15) C(21) C(20) 122.41(17) yes
C(16) C(21) C(20) 119.47(16) yes
C(2) C(3) H(1) 120.4(10) no
C(4) C(3) H(1) 117.8(10) no
C(3) C(4) H(2) 118.4(11) no
C(5) C(4) H(2) 119.8(11) no
C(5) C(6) H(3) 111.0(11) no
C(5) C(6) H(4) 112.8(11) no
C(7) C(6) H(3) 111.9(11) no
C(7) C(6) H(4) 111.7(12) no
H(3) C(6) H(4) 106.9(16) no
C(7) C(8) H(5) 121.6(11) no
C(9) C(8) H(5) 116.5(11) no
C(8) C(9) H(6) 118.0(10) no
C(10) C(9) H(6) 119.9(10) no
C(10) C(11) H(7) 113.1(13) no
C(10) C(11) H(8) 110.7(10) no
C(12) C(11) H(7) 112.2(11) no
C(12) C(11) H(8) 112.3(10) no
H(7) C(11) H(8) 105.7(17) no
C(12) C(13) H(9) 121.2(12) no
C(14) C(13) H(9) 117.1(12) no
C(13) C(14) H(10) 118.1(11) no
C(15) C(14) H(10) 120.7(11) no

loop_
_geom_bond_atom_site_label_1
_geom_bond_atom_site_label_2
_geom_bond_distance
_geom_bond_publ_flag
O(1) C(1) 1.216(2) yes
C(1) C(2) 1.528(2) yes
C(1) C(15) 1.536(2) yes
C(2) C(3) 1.391(2) yes
C(2) C(16) 1.395(2) yes
C(3) C(4) 1.419(2) yes
C(4) C(5) 1.396(2) yes
C(5) C(6) 1.546(2) yes
C(5) C(17) 1.395(2) yes
C(6) C(7) 1.549(2) yes
C(7) C(8) 1.397(2) yes
C(7) C(18) 1.389(2) yes
C(8) C(9) 1.422(2) yes
C(9) C(10) 1.394(2) yes
C(10) C(11) 1.549(2) yes
C(10) C(19) 1.391(2) yes
C(11) C(12) 1.550(2) yes
C(12) C(13) 1.392(3) yes
C(12) C(20) 1.400(2) yes
C(13) C(14) 1.426(2) yes
C(14) C(15) 1.396(2) yes
C(15) C(21) 1.387(2) yes
C(16) C(17) 1.376(2) yes
C(16) C(21) 1.442(2) yes
C(17) C(18) 1.426(2) yes
C(18) C(19) 1.383(2) yes
C(19) C(20) 1.432(2) yes
C(20) C(21) 1.378(2) yes
C(3) H(1) 0.99(2) no
C(4) H(2) 0.977(17) no
C(6) H(3) 1.01(2) no
C(6) H(4) 0.99(2) no
C(8) H(5) 1.001(18) no
C(9) H(6) 0.973(18) no
C(11) H(7) 0.98(2) no
C(11) H(8) 1.01(2) no
C(13) H(9) 0.98(2) no
C(14) H(10) 0.98(2) no

loop_
_geom_contact_atom_site_label_1
_geom_contact_atom_site_label_2
_geom_contact_distance
_geom_contact_site_symmetry_2
O(1) C(3) 3.409(2) 3_567
O(1) C(6) 3.571(2) 1_556
O(1) C(8) 3.406(2) 4_566
O(1) C(11) 3.536(2) 2_547
C(2) C(13) 3.543(2) 4_565
C(2) C(20) 3.501(2) 4_465
C(3) O(1) 3.409(2) 3_567
C(3) C(20) 3.496(2) 4_465
C(4) C(10) 3.517(2) 4_465
C(4) C(19) 3.423(2) 4_465
C(5) C(9) 3.452(3) 4_565
C(5) C(19) 3.435(2) 4_465
C(6) O(1) 3.571(2) 1_554
C(6) C(18) 3.573(3) 4_465
C(7) C(8) 3.550(3) 4_565
C(7) C(18) 3.416(3) 4_465
C(8) O(1) 3.406(2) 4_464
C(8) C(7) 3.550(3) 4_465
C(8) C(18) 3.427(3) 4_465
C(9) C(5) 3.452(3) 4_465
C(9) C(17) 3.370(3) 4_465
C(10) C(4) 3.517(2) 4_565
C(10) C(17) 3.438(2) 4_465
C(11) O(1) 3.536(2) 2_557
C(11) C(16) 3.575(3) 4_465
C(12) C(16) 3.432(2) 4_465
C(13) C(2) 3.543(2) 4_465
C(13) C(16) 3.495(2) 4_465
C(14) C(15) 3.476(2) 4_465
C(14) C(21) 3.457(2) 4_465
C(15) C(14) 3.476(2) 4_565
C(15) C(21) 3.494(2) 4_465
C(16) C(11) 3.575(3) 4_565
C(16) C(12) 3.432(2) 4_565
C(16) C(13) 3.495(2) 4_565
C(17) C(9) 3.370(3) 4_565
C(17) C(10) 3.438(2) 4_565
C(18) C(6) 3.573(3) 4_565
C(18) C(7) 3.416(3) 4_565
C(18) C(8) 3.427(3) 4_565
C(19) C(4) 3.423(2) 4_565
C(19) C(5) 3.435(2) 4_565
C(20) C(2) 3.501(2) 4_565
C(20) C(3) 3.496(2) 4_565
C(21) C(14) 3.457(2) 4_565
C(21) C(15) 3.494(2) 4_565
O(1) H(1) 2.524(19) 3_567
O(1) H(2) 3.350(19) 3_567
O(1) H(4) 2.61(2) 1_556
O(1) H(5) 2.484(18) 4_566
O(1) H(6) 3.433(17) 4_566
O(1) H(7) 2.59(2) 2_547
C(1) H(1) 3.36(2) 3_567
C(1) H(5) 2.929(19) 4_566
C(1) H(7) 3.28(2) 2_547
C(1) H(9) 3.38(2) 4_565
C(1) H(10) 3.568(18) 4_565
C(2) H(8) 3.11(2) 4_565
C(2) H(9) 3.365(19) 4_565
C(3) H(1) 3.48(2) 3_567
C(3) H(7) 3.26(2) 4_465
C(3) H(8) 3.09(2) 4_565
C(3) H(9) 3.26(2) 2_547
C(4) H(2) 3.205(19) 3_566
C(4) H(4) 3.36(2) 3_566
C(4) H(7) 3.33(2) 4_465
C(4) H(8) 3.233(19) 4_565
C(5) H(2) 3.197(18) 3_566
C(5) H(6) 3.26(2) 4_565
C(5) H(8) 3.395(18) 4_565
C(6) H(2) 3.090(19) 3_566
C(6) H(5) 3.31(2) 4_565
C(6) H(6) 3.523(19) 4_565
C(6) H(10) 3.413(17) 4_464
C(7) H(3) 3.17(2) 4_565
C(7) H(5) 3.31(2) 4_565
C(7) H(10) 3.22(2) 1_554
C(8) H(3) 3.16(2) 4_565
C(8) H(4) 3.18(2) 4_465
C(8) H(10) 2.93(2) 1_554
C(8) H(10) 3.582(18) 4_464
C(9) H(3) 3.23(2) 4_565
C(9) H(4) 3.32(2) 4_465
C(9) H(6) 3.119(18) 3_576
C(9) H(7) 3.40(2) 3_576
C(10) H(2) 3.311(19) 4_565
C(10) H(3) 3.32(2) 4_565
C(10) H(6) 3.146(18) 3_576
C(11) H(1) 3.441(19) 4_565
C(11) H(2) 3.53(2) 4_565
C(11) H(6) 3.133(19) 3_576
C(11) H(9) 3.21(2) 3_577
C(12) H(1) 3.516(18) 2_557
C(12) H(1) 3.40(2) 4_565
C(13) H(1) 3.263(19) 2_557
C(13) H(8) 3.506(19) 3_577
C(14) H(3) 3.315(18) 4_566
C(14) H(5) 3.209(19) 4_566
C(15) H(5) 3.06(2) 4_566
C(15) H(10) 3.305(18) 4_565
C(16) H(8) 3.10(2) 4_565
C(17) H(6) 3.57(2) 4_565
C(17) H(8) 3.241(19) 4_565
C(18) H(3) 3.07(2) 4_565
C(18) H(5) 3.59(2) 4_565
C(19) H(3) 3.15(2) 4_565
H(1) O(1) 2.524(19) 3_567
H(1) C(1) 3.36(2) 3_567
H(1) C(3) 3.48(2) 3_567
H(1) C(11) 3.441(19) 4_465
H(1) C(12) 3.516(18) 2_547
H(1) C(12) 3.40(2) 4_465
H(1) C(13) 3.263(19) 2_547
H(1) H(1) 2.70(2) 3_567
H(1) H(4) 3.48(2) 3_566
H(1) H(7) 2.81(2) 4_465
H(1) H(9) 3.11(2) 2_547
H(2) O(1) 3.350(19) 3_567
H(2) C(4) 3.205(19) 3_566
H(2) C(5) 3.197(18) 3_566
H(2) C(6) 3.090(19) 3_566
H(2) C(10) 3.311(19) 4_465
H(2) C(11) 3.53(2) 4_465
H(2) H(2) 2.73(2) 3_566
H(2) H(3) 3.19(2) 3_566
H(2) H(4) 2.57(2) 3_566
H(2) H(6) 3.10(2) 2_446
H(2) H(7) 2.97(3) 4_465
H(3) C(7) 3.17(2) 4_465
H(3) C(8) 3.16(2) 4_465
H(3) C(9) 3.23(2) 4_465
H(3) C(10) 3.32(2) 4_465
H(3) C(14) 3.315(18) 4_464
H(3) C(18) 3.07(2) 4_465
H(3) C(19) 3.15(2) 4_465
H(3) H(2) 3.19(2) 3_566
H(3) H(10) 2.71(2) 4_464
H(4) O(1) 2.61(2) 1_554
H(4) C(4) 3.36(2) 3_566
H(4) C(8) 3.18(2) 4_565
H(4) C(9) 3.32(2) 4_565
H(4) H(1) 3.48(2) 3_566
H(4) H(2) 2.57(2) 3_566
H(4) H(5) 2.67(3) 4_565
H(4) H(6) 2.97(2) 4_565
H(4) H(10) 3.50(2) 1_554
H(4) H(10) 3.45(2) 4_464
H(5) O(1) 2.484(18) 4_464
H(5) C(1) 2.929(19) 4_464
H(5) C(6) 3.31(2) 4_465
H(5) C(7) 3.31(2) 4_465
H(5) C(14) 3.209(19) 4_464
H(5) C(15) 3.06(2) 4_464
H(5) C(18) 3.59(2) 4_465
H(5) H(4) 2.67(3) 4_465
H(5) H(7) 3.42(2) 3_576
H(5) H(10) 2.80(3) 1_554
H(5) H(10) 2.83(2) 4_464
H(6) O(1) 3.433(17) 4_464
H(6) C(5) 3.26(2) 4_465
H(6) C(6) 3.523(19) 4_465
H(6) C(9) 3.119(18) 3_576
H(6) C(10) 3.146(18) 3_576
H(6) C(11) 3.133(19) 3_576
H(6) C(17) 3.57(2) 4_465
H(6) H(2) 3.10(2) 2_456
H(6) H(4) 2.97(2) 4_465
H(6) H(6) 2.65(2) 3_576
H(6) H(7) 2.64(2) 3_576
H(6) H(8) 3.24(2) 3_576
H(7) O(1) 2.59(2) 2_557
H(7) C(1) 3.28(2) 2_557
H(7) C(3) 3.26(2) 4_565
H(7) C(4) 3.33(2) 4_565
H(7) C(9) 3.40(2) 3_576
H(7) H(1) 2.81(2) 4_565
H(7) H(2) 2.97(3) 4_565
H(7) H(5) 3.42(2) 3_576
H(7) H(6) 2.64(2) 3_576
H(7) H(9) 3.08(3) 3_577
H(8) C(2) 3.11(2) 4_465
H(8) C(3) 3.09(2) 4_465
H(8) C(4) 3.233(19) 4_465
H(8) C(5) 3.395(18) 4_465
H(8) C(13) 3.506(19) 3_577
H(8) C(16) 3.10(2) 4_465
H(8) C(17) 3.241(19) 4_465
H(8) H(6) 3.24(2) 3_576
H(8) H(9) 2.54(2) 3_577
H(9) C(1) 3.38(2) 4_465
H(9) C(2) 3.365(19) 4_465
H(9) C(3) 3.26(2) 2_557
H(9) C(11) 3.21(2) 3_577
H(9) H(1) 3.11(2) 2_557
H(9) H(7) 3.08(3) 3_577
H(9) H(8) 2.54(2) 3_577
H(9) H(9) 3.21(2) 3_577
H(10) C(1) 3.568(18) 4_465
H(10) C(6) 3.413(17) 4_566
H(10) C(7) 3.22(2) 1_556
H(10) C(8) 2.93(2) 1_556
H(10) C(8) 3.582(18) 4_566
H(10) C(15) 3.305(18) 4_465
H(10) H(3) 2.71(2) 4_566
H(10) H(4) 3.50(2) 1_556
H(10) H(4) 3.45(2) 4_566
H(10) H(5) 2.80(3) 1_556
H(10) H(5) 2.83(2) 4_566

loop_
_geom_torsion_atom_site_label_1
_geom_torsion_atom_site_label_2
_geom_torsion_atom_site_label_3
_geom_torsion_atom_site_label_4
_geom_torsion
O(1) C(1) C(2) C(3) 24.2(3)
O(1) C(1) C(2) C(16) -178.19(18)
O(1) C(1) C(15) C(14) -24.4(3)
O(1) C(1) C(15) C(21) 178.08(18)
C(2) C(1) C(15) C(14) 149.90(19)
C(2) C(1) C(15) C(21) -7.66(19)
C(15) C(1) C(2) C(3) -150.05(19)
C(15) C(1) C(2) C(16) 7.58(19)
C(1) C(2) C(3) C(4) 149.1(2)
C(1) C(2) C(16) C(17) -155.35(17)
C(1) C(2) C(16) C(21) -4.84(19)
C(3) C(2) C(16) C(17) 6.8(2)
C(3) C(2) C(16) C(21) 157.33(16)
C(16) C(2) C(3) C(4) -6.8(2)
C(2) C(3) C(4) C(5) -0.1(2)
C(3) C(4) C(5) C(6) -154.1(2)
C(3) C(4) C(5) C(17) 7.1(2)
C(4) C(5) C(6) C(7) 150.9(2)
C(4) C(5) C(17) C(16) -7.2(2)
C(4) C(5) C(17) C(18) -158.23(18)
C(6) C(5) C(17) C(16) 158.92(18)
C(6) C(5) C(17) C(18) 7.9(2)
C(17) C(5) C(6) C(7) -11.6(2)
C(5) C(6) C(7) C(8) -150.3(2)
C(5) C(6) C(7) C(18) 11.5(2)
C(6) C(7) C(8) C(9) 153.4(2)
C(6) C(7) C(18) C(17) -7.5(2)
C(6) C(7) C(18) C(19) -158.2(2)
C(8) C(7) C(18) C(17) 158.11(19)
C(8) C(7) C(18) C(19) 7.4(3)
C(18) C(7) C(8) C(9) -7.2(3)
C(7) C(8) C(9) C(10) -0.3(3)
C(8) C(9) C(10) C(11) -152.3(2)
C(8) C(9) C(10) C(19) 7.7(3)
C(9) C(10) C(11) C(12) 149.5(2)
C(9) C(10) C(19) C(18) -7.6(3)
C(9) C(10) C(19) C(20) -157.72(18)
C(11) C(10) C(19) C(18) 157.67(19)
C(11) C(10) C(19) C(20) 7.6(2)
C(19) C(10) C(11) C(12) -11.7(2)
C(10) C(11) C(12) C(13) -150.7(2)
C(10) C(11) C(12) C(20) 11.9(2)
C(11) C(12) C(13) C(14) 154.0(2)
C(11) C(12) C(20) C(19) -8.1(2)
C(11) C(12) C(20) C(21) -158.95(17)
C(13) C(12) C(20) C(19) 158.14(17)
C(13) C(12) C(20) C(21) 7.3(2)
C(20) C(12) C(13) C(14) -7.3(2)
C(12) C(13) C(14) C(15) 0.6(2)
C(13) C(14) C(15) C(1) -149.50(19)
C(13) C(14) C(15) C(21) 6.2(2)
C(1) C(15) C(21) C(16) 5.0(2)
C(1) C(15) C(21) C(20) 155.69(16)
C(14) C(15) C(21) C(16) -157.02(16)
C(14) C(15) C(21) C(20) -6.3(2)
C(2) C(16) C(17) C(5) 0.2(2)
C(2) C(16) C(17) C(18) 148.62(19)
C(2) C(16) C(21) C(15) -0.1(2)
C(2) C(16) C(21) C(20) -151.78(18)
C(17) C(16) C(21) C(15) 151.18(17)
C(17) C(16) C(21) C(20) -0.5(2)
C(21) C(16) C(17) C(5) -147.74(19)
C(21) C(16) C(17) C(18) 0.7(2)
C(5) C(17) C(18) C(7) -0.2(2)
C(5) C(17) C(18) C(19) 151.25(19)
C(16) C(17) C(18) C(7) -151.72(19)
C(16) C(17) C(18) C(19) -0.3(2)
C(7) C(18) C(19) C(10) 0.1(2)
C(7) C(18) C(19) C(20) 147.7(2)
C(17) C(18) C(19) C(10) -148.0(2)
C(17) C(18) C(19) C(20) -0.4(2)
C(10) C(19) C(20) C(12) 0.4(2)
C(10) C(19) C(20) C(21) 151.58(18)
C(18) C(19) C(20) C(12) -150.65(18)
C(18) C(19) C(20) C(21) 0.6(2)
C(12) C(20) C(21) C(15) -0.5(2)
C(12) C(20) C(21) C(16) 147.91(18)
C(19) C(20) C(21) C(15) -148.54(18)
C(19) C(20) C(21) C(16) -0.2(2)
